data_4032219
loop_
_publ_author_name
'Yang, Shu-Mei'
'Madhusudhan Reddy, Ganapuram'
'Liu, Meng-Hsien'
'Wang, Tzu-Ping'
'Yu, Jhen-Kuei'
'Lin, Wenwei'

_publ_section_title
;
 Diastereoselective Synthesis of Rauhut-Currier-Type Adducts via an
 Unexpected \a-Addition of \a,\b-Unsaturated \g-Butyrolactams to Coumarin
 Derivatives.
;
_journal_issue 1
_journal_name_full 'The Journal of organic chemistry'
_journal_page_first 781
_journal_page_last 789
_journal_paper_doi 10.1021/acs.joc.6b02526
_journal_volume 82
_journal_year 2017
_chemical_formula_moiety 'C24 H24 Br N O5'
_chemical_formula_sum 'C24 H24 Br N O5'
_chemical_formula_weight 486.35
_chemical_name_systematic
;
 ?
;
_space_group_IT_number 15
_symmetry_cell_setting monoclinic
_symmetry_space_group_name_Hall '-C 2yc'
_symmetry_space_group_name_H-M 'C 1 2/c 1'
_atom_sites_solution_hydrogens geom
_atom_sites_solution_primary direct
_atom_sites_solution_secondary difmap
_audit_creation_method SHELXL-97
_cell_angle_alpha 90.00
_cell_angle_beta 93.174(10)
_cell_angle_gamma 90.00
_cell_formula_units_Z 8
_cell_length_a 35.968(6)
_cell_length_b 13.630(3)
_cell_length_c 10.231(2)
_cell_measurement_reflns_used 0
_cell_measurement_temperature 200(2)
_cell_measurement_theta_max 0
_cell_measurement_theta_min 0
_cell_volume 5008.0(17)
_computing_molecular_graphics 'Ortep-3 for Windows (Farrugia, 1997)'
_computing_publication_material 'WinGX publication routines (Farrugia, 1999)'
_computing_structure_refinement 'SHELXL-97 (Sheldrick, 1997)'
_computing_structure_solution 'SHELXS-86 (Sheldrick, 1986)'
_diffrn_ambient_temperature 200(2)
_diffrn_measured_fraction_theta_full 0.991
_diffrn_measured_fraction_theta_max 0.991
_diffrn_radiation_monochromator graphite
_diffrn_radiation_source 'fine-focus sealed tube'
_diffrn_radiation_type MoK\a
_diffrn_radiation_wavelength 0.71073
_diffrn_reflns_av_R_equivalents 0.0729
_diffrn_reflns_av_sigmaI/netI 0.0909
_diffrn_reflns_limit_h_max 41
_diffrn_reflns_limit_h_min -42
_diffrn_reflns_limit_k_max 16
_diffrn_reflns_limit_k_min -15
_diffrn_reflns_limit_l_max 12
_diffrn_reflns_limit_l_min -11
_diffrn_reflns_number 17489
_diffrn_reflns_theta_full 25.02
_diffrn_reflns_theta_max 25.02
_diffrn_reflns_theta_min 2.26
_exptl_absorpt_coefficient_mu 1.673
_exptl_absorpt_correction_T_max 0.9835
_exptl_absorpt_correction_T_min 0.4140
_exptl_absorpt_correction_type multi-scan
_exptl_crystal_colour colorless
_exptl_crystal_density_diffrn 1.290
_exptl_crystal_density_method 'not measured'
_exptl_crystal_description prism
_exptl_crystal_F_000 2000
_exptl_crystal_size_max 0.64
_exptl_crystal_size_mid 0.09
_exptl_crystal_size_min 0.01
_refine_diff_density_max 0.310
_refine_diff_density_min -0.349
_refine_diff_density_rms 0.070
_refine_ls_extinction_method none
_refine_ls_goodness_of_fit_ref 0.921
_refine_ls_hydrogen_treatment constr
_refine_ls_matrix_type full
_refine_ls_number_parameters 280
_refine_ls_number_reflns 4379
_refine_ls_number_restraints 0
_refine_ls_restrained_S_all 0.921
_refine_ls_R_factor_all 0.0990
_refine_ls_R_factor_gt 0.0470
_refine_ls_shift/su_max 0.001
_refine_ls_shift/su_mean 0.000
_refine_ls_structure_factor_coef Fsqd
_refine_ls_weighting_details 'calc w=1/[\s^2^(Fo^2^)+(0.0548P)^2^+0.0000P] where P=(Fo^2^+2Fc^2^)/3'
_refine_ls_weighting_scheme calc
_refine_ls_wR_factor_gt 0.1006
_refine_ls_wR_factor_ref 0.1147
_reflns_number_gt 2604
_reflns_number_total 4379
_reflns_threshold_expression >2sigma(I)
_cod_data_source_file jo6b02526_si_003.cif
_cod_data_source_block a16376
_cod_original_cell_volume 5008.1(16)
_cod_original_sg_symbol_H-M 'C 2/c'
_cod_database_code 4032219

loop_
_symmetry_equiv_pos_as_xyz
'x, y, z'
'-x, y, -z+1/2'
'x+1/2, y+1/2, z'
'-x+1/2, y+1/2, -z+1/2'
'-x, -y, -z'
'x, -y, z-1/2'
'-x+1/2, -y+1/2, -z'
'x+1/2, -y+1/2, z-1/2'

loop_
_atom_site_label
_atom_site_type_symbol
_atom_site_fract_x
_atom_site_fract_y
_atom_site_fract_z
_atom_site_U_iso_or_equiv
_atom_site_adp_type
_atom_site_occupancy
_atom_site_symmetry_multiplicity
_atom_site_calc_flag
_atom_site_refinement_flags
C1 C 0.38241(10) 1.2296(3) -0.0844(4) 0.0280(10) Uani 1 1 d .
C2 C 0.36741(10) 1.3020(3) -0.1648(4) 0.0309(10) Uani 1 1 d .
H2 H 0.3795 1.3636 -0.1709 0.037 Uiso 1 1 calc R
C3 C 0.33438(11) 1.2836(3) -0.2367(4) 0.0303(10) Uani 1 1 d .
H3 H 0.3236 1.3332 -0.2920 0.036 Uiso 1 1 calc R
C4 C 0.31691(9) 1.1934(3) -0.2285(4) 0.0250(9) Uani 1 1 d .
C5 C 0.33237(9) 1.1198(3) -0.1463(4) 0.0211(9) Uani 1 1 d .
C6 C 0.36506(9) 1.1405(3) -0.0739(4) 0.0241(9) Uani 1 1 d .
H6 H 0.3757 1.0923 -0.0161 0.029 Uiso 1 1 calc R
C7 C 0.31350(9) 1.0203(3) -0.1390(4) 0.0246(9) Uani 1 1 d .
H7 H 0.3064 0.9986 -0.2303 0.030 Uiso 1 1 calc R
C8 C 0.27903(9) 1.0223(3) -0.0637(4) 0.0219(9) Uani 1 1 d .
C9 C 0.26709(10) 1.0892(3) 0.0174(4) 0.0318(10) Uani 1 1 d .
H9 H 0.2786 1.1513 0.0316 0.038 Uiso 1 1 calc R
C10 C 0.23353(10) 1.0560(3) 0.0842(4) 0.0292(10) Uani 1 1 d .
H10A H 0.2386 1.0510 0.1801 0.035 Uiso 1 1 calc R
H10B H 0.2122 1.1007 0.0658 0.035 Uiso 1 1 calc R
C11 C 0.25363(10) 0.9368(3) -0.0625(4) 0.0239(9) Uani 1 1 d .
C12 C 0.20185(10) 0.8924(3) 0.0714(4) 0.0288(10) Uani 1 1 d .
C13 C 0.15633(11) 0.8741(3) 0.2381(4) 0.0328(10) Uani 1 1 d .
C14 C 0.14374(11) 0.9455(3) 0.3410(4) 0.0368(11) Uani 1 1 d .
H14A H 0.1651 0.9643 0.3991 0.055 Uiso 1 1 calc R
H14B H 0.1249 0.9141 0.3924 0.055 Uiso 1 1 calc R
H14C H 0.1331 1.0041 0.2979 0.055 Uiso 1 1 calc R
C15 C 0.12444(11) 0.8434(3) 0.1453(4) 0.0508(13) Uani 1 1 d .
H15A H 0.1124 0.9019 0.1068 0.076 Uiso 1 1 calc R
H15B H 0.1063 0.8059 0.1932 0.076 Uiso 1 1 calc R
H15C H 0.1339 0.8026 0.0757 0.076 Uiso 1 1 calc R
C16 C 0.17722(12) 0.7883(3) 0.3039(4) 0.0438(12) Uani 1 1 d .
H16A H 0.1975 0.8134 0.3624 0.066 Uiso 1 1 calc R
H16B H 0.1875 0.7464 0.2369 0.066 Uiso 1 1 calc R
H16C H 0.1600 0.7498 0.3546 0.066 Uiso 1 1 calc R
C17 C 0.33952(9) 0.9421(3) -0.0748(4) 0.0268(9) Uani 1 1 d .
H17A H 0.3466 0.9620 0.0162 0.032 Uiso 1 1 calc R
H17B H 0.3260 0.8789 -0.0715 0.032 Uiso 1 1 calc R
C18 C 0.37442(10) 0.9279(3) -0.1487(4) 0.0288(10) Uani 1 1 d .
C19 C 0.40992(10) 0.9018(3) -0.0724(4) 0.0314(10) Uani 1 1 d .
C20 C 0.41114(12) 0.8764(3) 0.0595(5) 0.0478(13) Uani 1 1 d .
H20 H 0.3889 0.8744 0.1054 0.057 Uiso 1 1 calc R
C21 C 0.44478(14) 0.8541(4) 0.1231(5) 0.0747(18) Uani 1 1 d .
H21 H 0.4454 0.8353 0.2127 0.090 Uiso 1 1 calc R
C22 C 0.47699(14) 0.8582(5) 0.0613(6) 0.085(2) Uani 1 1 d .
H22 H 0.5000 0.8438 0.1074 0.103 Uiso 1 1 calc R
C23 C 0.47615(13) 0.8835(5) -0.0696(6) 0.0824(19) Uani 1 1 d .
H23 H 0.4987 0.8867 -0.1137 0.099 Uiso 1 1 calc R
C24 C 0.44276(12) 0.9040(4) -0.1365(5) 0.0545(14) Uani 1 1 d .
H24 H 0.4423 0.9196 -0.2270 0.065 Uiso 1 1 calc R
N1 N 0.22686(7) 0.9597(2) 0.0251(3) 0.0236(8) Uani 1 1 d .
O1 O 0.28451(7) 1.17343(18) -0.2995(3) 0.0373(7) Uani 1 1 d .
H1' H 0.2785 1.2195 -0.3557 0.045 Uiso 1 1 d R
O2 O 0.25511(7) 0.86246(18) -0.1282(3) 0.0304(7) Uani 1 1 d .
O3 O 0.19735(7) 0.8110(2) 0.0275(3) 0.0363(7) Uani 1 1 d .
O4 O 0.18333(7) 0.93352(18) 0.1673(3) 0.0309(7) Uani 1 1 d .
O5 O 0.37384(7) 0.9365(2) -0.2669(3) 0.0392(7) Uani 1 1 d .
Br1 Br 0.427971(11) 1.25367(3) 0.01368(5) 0.04443(17) Uani 1 1 d .

loop_
_atom_site_aniso_label
_atom_site_aniso_U_11
_atom_site_aniso_U_22
_atom_site_aniso_U_33
_atom_site_aniso_U_23
_atom_site_aniso_U_13
_atom_site_aniso_U_12
C1 0.025(2) 0.030(3) 0.029(3) -0.005(2) 0.0036(17) 0.0020(16)
C2 0.031(2) 0.027(2) 0.035(3) 0.000(2) 0.0036(19) -0.0083(17)
C3 0.039(2) 0.025(2) 0.027(3) 0.0051(19) 0.0017(19) 0.0070(17)
C4 0.025(2) 0.027(2) 0.023(3) 0.0014(19) 0.0032(17) -0.0021(17)
C5 0.022(2) 0.023(2) 0.019(2) 0.0006(18) 0.0058(16) 0.0023(15)
C6 0.023(2) 0.022(2) 0.027(2) -0.0003(19) 0.0036(17) 0.0034(16)
C7 0.026(2) 0.024(2) 0.024(2) -0.0056(18) -0.0003(17) -0.0014(16)
C8 0.024(2) 0.020(2) 0.021(2) 0.0057(19) 0.0003(17) -0.0008(16)
C9 0.026(2) 0.024(2) 0.044(3) -0.005(2) 0.0006(19) -0.0048(17)
C10 0.031(2) 0.025(2) 0.032(3) -0.004(2) 0.0019(19) -0.0034(16)
C11 0.024(2) 0.026(2) 0.021(2) 0.004(2) -0.0049(17) 0.0027(16)
C12 0.030(2) 0.030(3) 0.026(3) 0.003(2) -0.0031(19) -0.0017(18)
C13 0.035(2) 0.031(2) 0.033(3) 0.003(2) 0.0088(19) -0.0083(18)
C14 0.041(3) 0.030(2) 0.040(3) -0.002(2) 0.014(2) -0.0017(18)
C15 0.042(3) 0.058(3) 0.052(3) -0.006(3) 0.003(2) -0.018(2)
C16 0.061(3) 0.034(3) 0.037(3) 0.007(2) 0.009(2) 0.001(2)
C17 0.028(2) 0.024(2) 0.028(3) -0.0010(19) 0.0028(18) -0.0005(16)
C18 0.033(2) 0.016(2) 0.038(3) -0.002(2) 0.002(2) 0.0002(16)
C19 0.029(2) 0.030(2) 0.036(3) -0.006(2) 0.0055(19) 0.0029(17)
C20 0.031(3) 0.069(4) 0.043(3) 0.005(3) 0.004(2) 0.014(2)
C21 0.047(3) 0.130(5) 0.046(4) 0.009(3) -0.005(3) 0.031(3)
C22 0.036(3) 0.163(6) 0.056(4) -0.001(4) -0.009(3) 0.023(3)
C23 0.028(3) 0.145(6) 0.075(5) 0.001(4) 0.014(3) 0.014(3)
C24 0.037(3) 0.083(4) 0.045(3) -0.002(3) 0.011(2) 0.006(2)
N1 0.0204(17) 0.0229(18) 0.028(2) 0.0000(15) 0.0023(14) 0.0000(13)
O1 0.0378(17) 0.0346(17) 0.0380(19) 0.0081(14) -0.0116(14) -0.0025(12)
O2 0.0359(16) 0.0238(16) 0.0319(18) -0.0017(14) 0.0052(13) -0.0003(12)
O3 0.0471(18) 0.0271(17) 0.0350(19) -0.0018(15) 0.0059(14) -0.0103(13)
O4 0.0350(16) 0.0252(16) 0.0332(18) 0.0000(14) 0.0083(13) -0.0062(12)
O5 0.0426(18) 0.051(2) 0.0242(19) -0.0022(16) 0.0063(14) 0.0059(13)
Br1 0.0286(2) 0.0468(3) 0.0570(3) -0.0080(3) -0.00607(18) -0.0054(2)

loop_
_atom_type_symbol
_atom_type_description
_atom_type_scat_dispersion_real
_atom_type_scat_dispersion_imag
_atom_type_scat_source
C C 0.0033 0.0016 'International Tables Vol C Tables 4.2.6.8 and 6.1.1.4'
H H 0.0000 0.0000 'International Tables Vol C Tables 4.2.6.8 and 6.1.1.4'
N N 0.0061 0.0033 'International Tables Vol C Tables 4.2.6.8 and 6.1.1.4'
O O 0.0106 0.0060 'International Tables Vol C Tables 4.2.6.8 and 6.1.1.4'
Br Br -0.2901 2.4595 'International Tables Vol C Tables 4.2.6.8 and 6.1.1.4'

loop_
_geom_angle_atom_site_label_1
_geom_angle_atom_site_label_2
_geom_angle_atom_site_label_3
_geom_angle
C6 C1 C2 121.1(3)
C6 C1 Br1 119.6(3)
C2 C1 Br1 119.4(3)
C1 C2 C3 119.0(4)
C1 C2 H2 120.5
C3 C2 H2 120.5
C2 C3 C4 120.4(4)
C2 C3 H3 119.8
C4 C3 H3 119.8
O1 C4 C3 121.4(3)
O1 C4 C5 118.3(3)
C3 C4 C5 120.3(3)
C6 C5 C4 118.1(3)
C6 C5 C7 121.6(3)
C4 C5 C7 120.3(3)
C1 C6 C5 121.0(3)
C1 C6 H6 119.5
C5 C6 H6 119.5
C8 C7 C5 113.2(3)
C8 C7 C17 107.1(3)
C5 C7 C17 112.1(3)
C8 C7 H7 108.1
C5 C7 H7 108.1
C17 C7 H7 108.1
C9 C8 C11 108.4(3)
C9 C8 C7 130.1(3)
C11 C8 C7 121.3(3)
C8 C9 C10 112.3(3)
C8 C9 H9 123.9
C10 C9 H9 123.9
N1 C10 C9 101.6(3)
N1 C10 H10A 111.4
C9 C10 H10A 111.4
N1 C10 H10B 111.4
C9 C10 H10B 111.4
H10A C10 H10B 109.3
O2 C11 N1 126.7(3)
O2 C11 C8 127.1(4)
N1 C11 C8 106.2(3)
O3 C12 O4 126.6(4)
O3 C12 N1 124.0(4)
O4 C12 N1 109.4(3)
O4 C13 C15 109.9(3)
O4 C13 C14 102.5(3)
C15 C13 C14 111.6(3)
O4 C13 C16 108.3(3)
C15 C13 C16 113.9(3)
C14 C13 C16 110.1(3)
C13 C14 H14A 109.5
C13 C14 H14B 109.5
H14A C14 H14B 109.5
C13 C14 H14C 109.5
H14A C14 H14C 109.5
H14B C14 H14C 109.5
C13 C15 H15A 109.5
C13 C15 H15B 109.5
H15A C15 H15B 109.5
C13 C15 H15C 109.5
H15A C15 H15C 109.5
H15B C15 H15C 109.5
C13 C16 H16A 109.5
C13 C16 H16B 109.5
H16A C16 H16B 109.5
C13 C16 H16C 109.5
H16A C16 H16C 109.5
H16B C16 H16C 109.5
C18 C17 C7 112.1(3)
C18 C17 H17A 109.2
C7 C17 H17A 109.2
C18 C17 H17B 109.2
C7 C17 H17B 109.2
H17A C17 H17B 107.9
O5 C18 C19 120.6(4)
O5 C18 C17 121.1(3)
C19 C18 C17 118.4(4)
C24 C19 C20 118.9(4)
C24 C19 C18 118.2(4)
C20 C19 C18 122.9(4)
C21 C20 C19 119.6(4)
C21 C20 H20 120.2
C19 C20 H20 120.2
C22 C21 C20 121.6(5)
C22 C21 H21 119.2
C20 C21 H21 119.2
C21 C22 C23 119.4(5)
C21 C22 H22 120.3
C23 C22 H22 120.3
C24 C23 C22 120.2(5)
C24 C23 H23 119.9
C22 C23 H23 119.9
C23 C24 C19 120.3(5)
C23 C24 H24 119.8
C19 C24 H24 119.8
C12 N1 C11 123.9(3)
C12 N1 C10 123.3(3)
C11 N1 C10 111.5(3)
C4 O1 H1' 112.4
C12 O4 C13 119.6(3)

loop_
_geom_bond_atom_site_label_1
_geom_bond_atom_site_label_2
_geom_bond_distance
C1 C6 1.373(5)
C1 C2 1.375(5)
C1 Br1 1.902(4)
C2 C3 1.385(5)
C2 H2 0.9500
C3 C4 1.385(5)
C3 H3 0.9500
C4 O1 1.366(4)
C4 C5 1.404(5)
C5 C6 1.384(5)
C5 C7 1.520(5)
C6 H6 0.9500
C7 C8 1.496(5)
C7 C17 1.542(5)
C7 H7 1.0000
C8 C9 1.320(5)
C8 C11 1.482(5)
C9 C10 1.490(5)
C9 H9 0.9500
C10 N1 1.460(4)
C10 H10A 0.9900
C10 H10B 0.9900
C11 O2 1.218(4)
C11 N1 1.387(5)
C12 O3 1.204(4)
C12 O4 1.339(5)
C12 N1 1.386(5)
C13 O4 1.484(4)
C13 C15 1.506(5)
C13 C14 1.522(5)
C13 C16 1.526(5)
C14 H14A 0.9800
C14 H14B 0.9800
C14 H14C 0.9800
C15 H15A 0.9800
C15 H15B 0.9800
C15 H15C 0.9800
C16 H16A 0.9800
C16 H16B 0.9800
C16 H16C 0.9800
C17 C18 1.513(5)
C17 H17A 0.9900
C17 H17B 0.9900
C18 O5 1.214(4)
C18 C19 1.502(5)
C19 C24 1.383(5)
C19 C20 1.392(6)
C20 C21 1.376(6)
C20 H20 0.9500
C21 C22 1.352(7)
C21 H21 0.9500
C22 C23 1.382(7)
C22 H22 0.9500
C23 C24 1.377(6)
C23 H23 0.9500
C24 H24 0.9500
O1 H1' 0.8711
